data_7047365
loop_
_publ_author_name
'Canaj, Angelos B.'
'Tzimopoulos, Demetrios I.'
'Kalofolias, Dimitris A.'
'Siczek, Milosz'
'Lis, Tadeusz'
'Murrie, Mark'
'Milios, Constantinos J.'

_publ_section_title
;
 Heterometallic lanthanide-centred [NiLn<sup>III</sup>] rings.
;
_journal_issue 37
_journal_name_full 'Dalton transactions (Cambridge, England : 2003)'
_journal_page_first 12863
_journal_page_last 12867
_journal_paper_doi 10.1039/c8dt02855a
_journal_volume 47
_journal_year 2018
_chemical_formula_moiety 'C84 H84 Dy N16 Ni6 O16, 2.5(Cl O4), 0.5(N O3), 5.5 (N C2 H3), H2 O'
_chemical_formula_sum 'C95 H102.5 Cl2.5 Dy N22 Ni6 O28.5'
_chemical_formula_weight 2611.87
_space_group_crystal_system monoclinic
_space_group_IT_number 14
_space_group_name_Hall '-P 2yn'
_space_group_name_H-M_alt 'P 1 21/n 1'
_symmetry_space_group_name_Hall '-P 2yn'
_symmetry_space_group_name_H-M 'P 1 21/n 1'
_atom_sites_solution_hydrogens mixed
_audit_creation_method SHELXL-2018/1
_audit_update_record
;
2018-08-21 deposited with the CCDC.
2018-08-24 downloaded from the CCDC.
;
_cell_angle_alpha 90
_cell_angle_beta 100.16(3)
_cell_angle_gamma 90
_cell_formula_units_Z 4
_cell_length_a 16.797(5)
_cell_length_b 27.342(8)
_cell_length_c 22.871(8)
_cell_measurement_reflns_used 7144
_cell_measurement_temperature 80(2)
_cell_measurement_theta_max 27.5
_cell_measurement_theta_min 2.78
_cell_volume 10339(6)
_computing_cell_refinement 'CrysAlisRED (Agilent)'
_computing_data_collection 'CrysAlisCCD (Agilent)'
_computing_data_reduction 'CrysAlisRED (Agilent)'
_computing_molecular_graphics 'Diamond - Crystal and Molecular Structure Visualization'
_computing_publication_material SHELXL-2018/1
_computing_structure_refinement 'SHELXL-2018/1 (Sheldrick, 2018)'
_computing_structure_solution 'SHELXS (Sheldrick, 2018)'
_diffrn_ambient_temperature 80(2)
_diffrn_measured_fraction_theta_full 0.999
_diffrn_measured_fraction_theta_max 0.999
_diffrn_measurement_device_type 'Xcalibur R with Ruby CCD detector'
_diffrn_measurement_method /w
_diffrn_radiation_type MoK\a
_diffrn_radiation_wavelength 0.71073
_diffrn_reflns_av_R_equivalents 0.0814
_diffrn_reflns_av_unetI/netI 0.1823
_diffrn_reflns_Laue_measured_fraction_full 0.999
_diffrn_reflns_Laue_measured_fraction_max 0.999
_diffrn_reflns_limit_h_max 21
_diffrn_reflns_limit_h_min -20
_diffrn_reflns_limit_k_max 31
_diffrn_reflns_limit_k_min -35
_diffrn_reflns_limit_l_max 11
_diffrn_reflns_limit_l_min -29
_diffrn_reflns_number 44623
_diffrn_reflns_point_group_measured_fraction_full 0.999
_diffrn_reflns_point_group_measured_fraction_max 0.999
_diffrn_reflns_theta_full 25.500
_diffrn_reflns_theta_max 27.500
_diffrn_reflns_theta_min 2.776
_exptl_absorpt_coefficient_mu 1.936
_exptl_absorpt_correction_T_max 0.854
_exptl_absorpt_correction_T_min 0.585
_exptl_absorpt_correction_type analytical
_exptl_absorpt_process_details
;
CrysAlisPro, Agilent Technologies,
Version 1.171.35.21b
Analytical numeric absorption correction using a multifaceted crystal
            model based on expressions derived by R.C. Clark & J.S. Reid.
(Clark, R. C. & Reid, J. S. (1995). Acta Cryst. A51, 887-897)
;
_exptl_crystal_colour brown
_exptl_crystal_density_diffrn 1.678
_exptl_crystal_description plate
_exptl_crystal_F_000 5324
_exptl_crystal_size_max 0.450
_exptl_crystal_size_mid 0.200
_exptl_crystal_size_min 0.080
_refine_diff_density_max 1.933
_refine_diff_density_min -1.786
_refine_diff_density_rms 0.170
_refine_ls_extinction_method none
_refine_ls_goodness_of_fit_ref 1.069
_refine_ls_hydrogen_treatment constr
_refine_ls_matrix_type full
_refine_ls_number_parameters 1443
_refine_ls_number_reflns 23714
_refine_ls_number_restraints 45
_refine_ls_restrained_S_all 1.069
_refine_ls_R_factor_all 0.1781
_refine_ls_R_factor_gt 0.0929
_refine_ls_shift/su_max 0.001
_refine_ls_shift/su_mean 0.000
_refine_ls_structure_factor_coef Fsqd
_refine_ls_weighting_details 'w=1/[\s^2^(Fo^2^)+(0.0404P)^2^+58.0461P] where P=(Fo^2^+2Fc^2^)/3'
_refine_ls_weighting_scheme calc
_refine_ls_wR_factor_gt 0.1612
_refine_ls_wR_factor_ref 0.1959
_reflns_Friedel_coverage 0.000
_reflns_number_gt 12769
_reflns_number_total 23714
_reflns_threshold_expression 'I > 2\s(I)'
_cod_data_source_file c8dt02855a2.cif
_cod_data_source_block at2436a
_cod_depositor_comments 'Adding full bibliography for 7047364--7047366.cif.'
_cod_original_formula_sum 'C95 H102.50 Cl2.50 Dy N22 Ni6 O28.50'
_cod_database_code 7047365
_shelx_shelxl_version_number 2018/1
_shelx_space_group_comment
;
The symmetry employed for this shelxl refinement is uniquely defined
by the following loop, which should always be used as a source of
symmetry information in preference to the above space-group names.
They are only intended as comments.
;
_shelx_estimated_absorpt_t_min 0.476
_shelx_estimated_absorpt_t_max 0.861

loop_
_space_group_symop_operation_xyz
'x, y, z'
'-x+1/2, y+1/2, -z+1/2'
'-x, -y, -z'
'x-1/2, -y-1/2, z-1/2'

loop_
_atom_site_label
_atom_site_type_symbol
_atom_site_fract_x
_atom_site_fract_y
_atom_site_fract_z
_atom_site_U_iso_or_equiv
_atom_site_adp_type
_atom_site_occupancy
_atom_site_site_symmetry_order
_atom_site_calc_flag
_atom_site_refinement_flags_posn
_atom_site_refinement_flags_adp
_atom_site_refinement_flags_occupancy
_atom_site_disorder_assembly
_atom_site_disorder_group
Dy Dy 0.80720(3) 0.73681(2) 0.88783(2) 0.01831(11) Uani 1 1 d . . . . .
Ni1 Ni 0.90703(7) 0.64425(4) 0.89990(6) 0.0219(3) Uani 1 1 d . . . . .
Ni2 Ni 0.72199(7) 0.63856(4) 0.86672(6) 0.0210(3) Uani 1 1 d . . . . .
Ni3 Ni 0.61144(7) 0.72771(4) 0.92304(5) 0.0200(3) Uani 1 1 d . . . . .
Ni4 Ni 0.73866(7) 0.82784(5) 0.93482(6) 0.0230(3) Uani 1 1 d . . . . .
Ni5 Ni 0.86011(7) 0.83569(4) 0.84803(6) 0.0202(3) Uani 1 1 d . . . . .
Ni6 Ni 1.00214(7) 0.74408(4) 0.85140(5) 0.0173(3) Uani 1 1 d . . . . .
C1A C 1.0378(6) 0.6687(4) 0.7741(5) 0.025(2) Uani 1 1 d . . . . .
C2A C 1.0652(5) 0.6281(4) 0.7415(5) 0.025(2) Uani 1 1 d . . . . .
C3A C 1.0580(6) 0.5777(4) 0.7481(5) 0.034(3) Uani 1 1 d . . . . .
H3A H 1.031571 0.564417 0.777937 0.041 Uiso 1 1 calc R U . . .
C4A C 1.0905(7) 0.5477(4) 0.7099(6) 0.040(3) Uani 1 1 d . . . . .
H4A H 1.084656 0.513301 0.713065 0.048 Uiso 1 1 calc R U . . .
C5A C 1.1314(7) 0.5660(4) 0.6669(5) 0.042(3) Uani 1 1 d . . . . .
H5A H 1.154488 0.544113 0.642285 0.050 Uiso 1 1 calc R U . . .
C6A C 1.1389(6) 0.6163(4) 0.6596(5) 0.032(3) Uani 1 1 d . . . . .
H6A H 1.165637 0.629216 0.629680 0.039 Uiso 1 1 calc R U . . .
C7A C 1.1064(6) 0.6467(4) 0.6971(5) 0.025(2) Uani 1 1 d . . . . .
C8A C 1.1076(6) 0.7010(4) 0.7019(5) 0.024(2) Uani 1 1 d . . . . .
C9A C 1.1331(6) 0.7809(4) 0.6910(4) 0.024(2) Uani 1 1 d . . . . .
C10A C 1.1693(6) 0.8176(4) 0.6618(4) 0.026(2) Uani 1 1 d . . . . .
H10A H 1.199956 0.808957 0.632180 0.031 Uiso 1 1 calc R U . . .
C11A C 1.1607(6) 0.8661(4) 0.6757(5) 0.031(3) Uani 1 1 d . . . . .
H11A H 1.184985 0.890944 0.655713 0.038 Uiso 1 1 calc R U . . .
C12A C 1.1156(6) 0.8783(4) 0.7197(5) 0.029(2) Uani 1 1 d . . . . .
H12A H 1.108968 0.911887 0.728382 0.035 Uiso 1 1 calc R U . . .
C13A C 1.0804(5) 0.8436(3) 0.7512(4) 0.023(2) Uani 1 1 d . . . . .
H13A H 1.051057 0.852995 0.781251 0.028 Uiso 1 1 calc R U . . .
C14A C 1.0895(5) 0.7934(3) 0.7372(4) 0.020(2) Uani 1 1 d . . . . .
C15A C 1.0652(5) 0.7130(3) 0.7491(4) 0.019(2) Uani 1 1 d . . . . .
N1A N 1.0029(4) 0.6733(3) 0.8188(4) 0.0226(19) Uani 1 1 d . . . . .
N2A N 1.1429(5) 0.7332(3) 0.6728(4) 0.0251(19) Uani 1 1 d . . . . .
N3A N 1.0563(5) 0.7582(3) 0.7673(3) 0.0234(19) Uani 1 1 d . . . . .
O1A O 0.9864(4) 0.6324(2) 0.8472(3) 0.0261(16) Uani 1 1 d . . . . .
C1B C 0.5846(6) 0.6453(4) 0.9938(5) 0.026(2) Uani 1 1 d . . . . .
C2B C 0.5655(6) 0.6007(4) 1.0243(5) 0.031(3) Uani 1 1 d . . . . .
C3B C 0.5902(7) 0.5527(4) 1.0199(5) 0.039(3) Uani 1 1 d . . . . .
H3B H 0.623627 0.543877 0.992133 0.046 Uiso 1 1 calc R U . . .
C4B C 0.5656(8) 0.5179(5) 1.0566(6) 0.048(3) Uani 1 1 d . . . . .
H4B H 0.584305 0.485226 1.055258 0.058 Uiso 1 1 calc R U . . .
C5B C 0.5142(8) 0.5300(5) 1.0953(6) 0.055(4) Uani 1 1 d . . . . .
H5B H 0.496634 0.505181 1.119189 0.066 Uiso 1 1 calc R U . . .
C6B C 0.4874(6) 0.5781(5) 1.0998(5) 0.039(3) Uani 1 1 d . . . . .
H6B H 0.451302 0.586060 1.125991 0.047 Uiso 1 1 calc R U . . .
C7B C 0.5148(6) 0.6137(4) 1.0651(5) 0.033(3) Uani 1 1 d . . . . .
C8B C 0.5035(6) 0.6668(4) 1.0628(5) 0.028(2) Uani 1 1 d . . . . .
C9B C 0.4620(6) 0.7436(4) 1.0781(5) 0.032(3) Uani 1 1 d . . . . .
C10B C 0.4195(6) 0.7765(4) 1.1066(5) 0.036(3) Uani 1 1 d . . . . .
H10B H 0.387100 0.764296 1.133495 0.043 Uiso 1 1 calc R U . . .
C11B C 0.4222(6) 0.8258(5) 1.0979(5) 0.041(3) Uani 1 1 d . . . . .
H11B H 0.391242 0.847140 1.117843 0.049 Uiso 1 1 calc R U . . .
C12B C 0.4725(6) 0.8455(5) 1.0580(5) 0.039(3) Uani 1 1 d . . . . .
H12B H 0.477478 0.879845 1.053222 0.047 Uiso 1 1 calc R U . . .
C13B C 0.5122(6) 0.8137(4) 1.0276(5) 0.028(2) Uani 1 1 d . . . . .
H13B H 0.543046 0.826275 1.000009 0.033 Uiso 1 1 calc R U . . .
C14B C 0.5092(6) 0.7627(4) 1.0357(4) 0.027(2) Uani 1 1 d . . . . .
C15B C 0.5483(6) 0.6856(4) 1.0200(4) 0.028(2) Uani 1 1 d . . . . .
N1B N 0.6216(5) 0.6559(3) 0.9494(4) 0.0224(19) Uani 1 1 d . . . . .
N2B N 0.4607(5) 0.6950(4) 1.0914(4) 0.033(2) Uani 1 1 d . . . . .
N3B N 0.5519(4) 0.7320(3) 1.0052(3) 0.0254(19) Uani 1 1 d . . . . .
O1B O 0.6465(4) 0.6189(2) 0.9205(3) 0.0242(16) Uani 1 1 d . . . . .
C1C C 0.5021(6) 0.8027(4) 0.8783(5) 0.025(2) Uani 1 1 d . . . . .
C2C C 0.4442(6) 0.8439(4) 0.8613(5) 0.029(3) Uani 1 1 d . . . . .
C3C C 0.4541(7) 0.8939(4) 0.8711(5) 0.037(3) Uani 1 1 d . . . . .
H3C H 0.503084 0.907166 0.892160 0.045 Uiso 1 1 calc R U . . .
C4C C 0.3882(8) 0.9234(4) 0.8485(6) 0.047(3) Uani 1 1 d . . . . .
H4C H 0.392689 0.957754 0.854562 0.056 Uiso 1 1 calc R U . . .
C5C C 0.3175(8) 0.9049(4) 0.8178(6) 0.047(3) Uani 1 1 d . . . . .
H5C H 0.274503 0.926480 0.802617 0.056 Uiso 1 1 calc R U . . .
C6C C 0.3072(7) 0.8543(4) 0.8083(5) 0.039(3) Uani 1 1 d . . . . .
H6C H 0.257881 0.841230 0.787489 0.047 Uiso 1 1 calc R U . . .
C7C C 0.3720(6) 0.8242(4) 0.8305(5) 0.028(2) Uani 1 1 d . . . . .
C8C C 0.3784(6) 0.7708(4) 0.8291(4) 0.025(2) Uani 1 1 d . . . . .
C9C C 0.3543(6) 0.6904(4) 0.8127(5) 0.025(2) Uani 1 1 d . . . . .
C10C C 0.3035(6) 0.6529(4) 0.7867(5) 0.036(3) Uani 1 1 d . . . . .
H10C H 0.252777 0.661330 0.763482 0.043 Uiso 1 1 calc R U . . .
C11C C 0.3241(6) 0.6043(4) 0.7934(5) 0.038(3) Uani 1 1 d . . . . .
H11C H 0.287484 0.579625 0.776257 0.045 Uiso 1 1 calc R U . . .
C12C C 0.4004(6) 0.5917(4) 0.8262(5) 0.035(3) Uani 1 1 d . . . . .
H12C H 0.415833 0.558314 0.830210 0.042 Uiso 1 1 calc R U . . .
C13C C 0.4533(6) 0.6275(4) 0.8526(5) 0.026(2) Uani 1 1 d . . . . .
H13C H 0.503841 0.618379 0.875649 0.031 Uiso 1 1 calc R U . . .
C14C C 0.4324(6) 0.6771(3) 0.8455(4) 0.022(2) Uani 1 1 d . . . . .
C15C C 0.4589(6) 0.7581(4) 0.8591(4) 0.025(2) Uani 1 1 d . . . . .
N1C N 0.5781(5) 0.7989(3) 0.9021(4) 0.0220(19) Uani 1 1 d . . . . .
N2C N 0.4854(5) 0.7145(3) 0.8700(3) 0.0208(18) Uani 1 1 d . . . . .
N3C N 0.3269(5) 0.7378(3) 0.8053(4) 0.029(2) Uani 1 1 d . . . . .
O1C O 0.6192(4) 0.8390(2) 0.9207(3) 0.0254(16) Uani 1 1 d . . . . .
C1D C 1.1001(5) 0.8236(3) 0.8997(4) 0.020(2) Uani 1 1 d . . . . .
C2D C 1.1494(6) 0.8672(3) 0.9178(4) 0.023(2) Uani 1 1 d . . . . .
C3D C 1.1300(6) 0.9157(4) 0.9173(5) 0.035(3) Uani 1 1 d . . . . .
H3D H 1.076653 0.926602 0.902322 0.041 Uiso 1 1 calc R U . . .
C4D C 1.1921(7) 0.9491(4) 0.9398(5) 0.039(3) Uani 1 1 d . . . . .
H4D H 1.179994 0.983001 0.941205 0.046 Uiso 1 1 calc R U . . .
C5D C 1.2701(6) 0.9332(4) 0.9599(5) 0.042(3) Uani 1 1 d . . . . .
H5D H 1.311218 0.956539 0.972947 0.050 Uiso 1 1 calc R U . . .
C6D C 1.2900(6) 0.8840(4) 0.9614(5) 0.036(3) Uani 1 1 d . . . . .
H6D H 1.343540 0.873538 0.976728 0.044 Uiso 1 1 calc R U . . .
C7D C 1.2307(6) 0.8506(4) 0.9401(5) 0.028(2) Uani 1 1 d . . . . .
C8D C 1.2322(6) 0.7974(4) 0.9363(4) 0.022(2) Uani 1 1 d . . . . .
C9D C 1.2718(6) 0.7182(3) 0.9399(4) 0.023(2) Uani 1 1 d . . . . .
C10D C 1.3312(6) 0.6825(4) 0.9553(5) 0.030(3) Uani 1 1 d . . . . .
H10D H 1.384336 0.692500 0.972586 0.036 Uiso 1 1 calc R U . . .
C11D C 1.3161(6) 0.6344(4) 0.9465(5) 0.033(3) Uani 1 1 d . . . . .
H11D H 1.358136 0.611286 0.958148 0.039 Uiso 1 1 calc R U . . .
C12D C 1.2395(6) 0.6184(4) 0.9204(5) 0.032(3) Uani 1 1 d . . . . .
H12D H 1.229649 0.584468 0.913983 0.038 Uiso 1 1 calc R U . . .
C13D C 1.1771(6) 0.6517(4) 0.9037(5) 0.027(2) Uani 1 1 d . . . . .
H13D H 1.124876 0.640626 0.885689 0.032 Uiso 1 1 calc R U . . .
C14D C 1.1920(6) 0.7026(4) 0.9138(4) 0.025(2) Uani 1 1 d . . . . .
C15D C 1.1522(6) 0.7813(4) 0.9111(4) 0.025(2) Uani 1 1 d . . . . .
N1D N 1.0251(5) 0.8155(3) 0.8778(4) 0.0231(19) Uani 1 1 d . . . . .
N2D N 1.2933(5) 0.7667(3) 0.9503(4) 0.027(2) Uani 1 1 d . . . . .
N3D N 1.1306(4) 0.7365(3) 0.8979(3) 0.0192(17) Uani 1 1 d . . . . .
O1D O 0.9765(4) 0.8539(2) 0.8634(3) 0.0234(15) Uani 1 1 d . . . . .
C1E C 0.9846(5) 0.7203(4) 0.9766(4) 0.022(2) Uani 1 1 d . . . . .
H1E1 H 0.945010 0.728989 1.002242 0.026 Uiso 1 1 calc R U . . .
H1E2 H 1.025592 0.746684 0.980009 0.026 Uiso 1 1 calc R U . . .
C2E C 1.0257(6) 0.6723(3) 0.9978(5) 0.025(2) Uani 1 1 d . . . . .
H2E1 H 1.072485 0.666749 0.977578 0.030 Uiso 1 1 calc R U . . .
H2E2 H 1.046043 0.673887 1.041068 0.030 Uiso 1 1 calc R U . . .
C3E C 0.8160(6) 0.6307(4) 0.9917(4) 0.030(3) Uani 1 1 d . . . . .
H3E1 H 0.801064 0.596404 0.981153 0.036 Uiso 1 1 calc R U . . .
H3E2 H 0.778723 0.643388 1.017116 0.036 Uiso 1 1 calc R U . . .
C4E C 0.9046(6) 0.6331(4) 1.0257(5) 0.030(3) Uani 1 1 d . . . . .
H4E1 H 0.911999 0.663697 1.049093 0.036 Uiso 1 1 calc R U . . .
H4E2 H 0.914075 0.605338 1.053842 0.036 Uiso 1 1 calc R U . . .
C5E C 0.9467(7) 0.5457(4) 0.9548(5) 0.041(3) Uani 1 1 d . . . . .
H5E1 H 0.975555 0.515618 0.946411 0.049 Uiso 1 1 calc R U . . .
H5E2 H 0.909242 0.537107 0.982150 0.049 Uiso 1 1 calc R U . . .
C6E C 1.0058(6) 0.5829(4) 0.9829(5) 0.033(3) Uani 1 1 d . . . . .
H6E1 H 1.028648 0.572531 1.023872 0.040 Uiso 1 1 calc R U . . .
H6E2 H 1.050740 0.585205 0.960252 0.040 Uiso 1 1 calc R U . . .
N1E N 0.9676(5) 0.6312(3) 0.9845(4) 0.027(2) Uani 1 1 d . . . . .
O1E O 0.9441(4) 0.7166(2) 0.9163(3) 0.0194(14) Uani 1 1 d . . . . .
O2E O 0.8096(4) 0.6596(2) 0.9390(3) 0.0194(15) Uani 1 1 d . . . . .
O3E O 0.9011(4) 0.5655(2) 0.8995(3) 0.0324(18) Uani 1 1 d . . . . .
H3E H 0.915308 0.551287 0.870461 0.049 Uiso 1 1 d R U . . .
C1F C 0.8143(5) 0.6389(3) 0.7742(4) 0.020(2) Uani 1 1 d . . . . .
H1F1 H 0.833695 0.604886 0.781848 0.024 Uiso 1 1 calc R U . . .
H1F2 H 0.850238 0.655373 0.750410 0.024 Uiso 1 1 calc R U . . .
C2F C 0.7294(5) 0.6383(3) 0.7402(4) 0.021(2) Uani 1 1 d . . . . .
H2F1 H 0.718045 0.670019 0.719474 0.025 Uiso 1 1 calc R U . . .
H2F2 H 0.724612 0.612337 0.709632 0.025 Uiso 1 1 calc R U . . .
C3F C 0.6354(5) 0.7155(3) 0.7960(5) 0.023(2) Uani 1 1 d . . . . .
H3F1 H 0.674762 0.729195 0.772867 0.028 Uiso 1 1 calc R U . . .
H3F2 H 0.590212 0.739089 0.794069 0.028 Uiso 1 1 calc R U . . .
C4F C 0.6030(5) 0.6668(3) 0.7688(5) 0.024(2) Uani 1 1 d . . . . .
H4F1 H 0.557063 0.655852 0.787257 0.028 Uiso 1 1 calc R U . . .
H4F2 H 0.583398 0.670974 0.725630 0.028 Uiso 1 1 calc R U . . .
C5F C 0.7009(6) 0.5432(3) 0.8018(5) 0.030(3) Uani 1 1 d . . . . .
H5F1 H 0.676857 0.510734 0.806671 0.036 Uiso 1 1 calc R U . . .
H5F2 H 0.742027 0.539538 0.775977 0.036 Uiso 1 1 calc R U . . .
C6F C 0.6362(6) 0.5788(3) 0.7746(5) 0.027(2) Uani 1 1 d . . . . .
H6F1 H 0.617186 0.570203 0.732421 0.033 Uiso 1 1 calc R U . . .
H6F2 H 0.589606 0.576594 0.795589 0.033 Uiso 1 1 calc R U . . .
N1F N 0.6681(5) 0.6298(3) 0.7786(4) 0.0217(19) Uani 1 1 d . . . . .
O1F O 0.8174(4) 0.6641(2) 0.8297(3) 0.0223(15) Uani 1 1 d . . . . .
O2F O 0.6740(4) 0.7091(2) 0.8569(3) 0.0185(14) Uani 1 1 d . . . . .
O3F O 0.7378(4) 0.5626(2) 0.8590(3) 0.0262(16) Uani 1 1 d . . . . .
H3F H 0.787716 0.565657 0.859926 0.039 Uiso 1 1 d R U . . .
C1G C 0.9076(6) 0.8386(4) 0.9807(4) 0.027(2) Uani 1 1 d . . . . .
H1G1 H 0.911819 0.873092 0.968570 0.032 Uiso 1 1 calc R U . . .
H1G2 H 0.962630 0.824363 0.988703 0.032 Uiso 1 1 calc R U . . .
C2G C 0.8687(6) 0.8358(4) 1.0378(4) 0.033(3) Uani 1 1 d . . . . .
H2G1 H 0.885308 0.804937 1.059085 0.039 Uiso 1 1 calc R U . . .
H2G2 H 0.889122 0.863285 1.064497 0.039 Uiso 1 1 calc R U . . .
C3G C 0.7516(6) 0.7511(3) 1.0202(4) 0.024(2) Uani 1 1 d . . . . .
H3G1 H 0.809891 0.742691 1.027474 0.028 Uiso 1 1 calc R U . . .
H3G2 H 0.722403 0.724266 1.036368 0.028 Uiso 1 1 calc R U . . .
C4G C 0.7396(7) 0.7981(4) 1.0526(5) 0.038(3) Uani 1 1 d . . . . .
H4G1 H 0.681191 0.804480 1.050561 0.045 Uiso 1 1 calc R U . . .
H4G2 H 0.765312 0.795424 1.094893 0.045 Uiso 1 1 calc R U . . .
C5G C 0.7681(7) 0.9245(4) 0.9922(6) 0.045(3) Uani 1 1 d . . . . .
H5G1 H 0.738737 0.955466 0.995563 0.053 Uiso 1 1 calc R U . . .
H5G2 H 0.826899 0.931359 1.000626 0.053 Uiso 1 1 calc R U . . .
C6G C 0.7472(7) 0.8881(4) 1.0349(5) 0.040(3) Uani 1 1 d . . . . .
H6G1 H 0.687708 0.887124 1.032040 0.048 Uiso 1 1 calc R U . . .
H6G2 H 0.771078 0.898388 1.075784 0.048 Uiso 1 1 calc R U . . .
N1G N 0.7770(5) 0.8381(3) 1.0237(4) 0.031(2) Uani 1 1 d . . . . .
O1G O 0.8579(4) 0.8118(2) 0.9343(3) 0.0210(15) Uani 1 1 d . . . . .
O2G O 0.7237(3) 0.7545(2) 0.9579(3) 0.0202(15) Uani 1 1 d . . . . .
O3G O 0.7453(4) 0.9043(2) 0.9329(3) 0.0336(19) Uani 1 1 d . . . . .
H3G H 0.785300 0.904822 0.915504 0.050 Uiso 1 1 d R U . . .
C1H C 0.6922(6) 0.8398(4) 0.8027(5) 0.030(3) Uani 1 1 d . . . . .
H1H1 H 0.685640 0.873439 0.817192 0.036 Uiso 1 1 calc R U . . .
H1H2 H 0.638069 0.824353 0.794003 0.036 Uiso 1 1 calc R U . . .
C2H C 0.7277(6) 0.8417(4) 0.7475(5) 0.032(3) Uani 1 1 d . . . . .
H2H1 H 0.701659 0.868510 0.721870 0.038 Uiso 1 1 calc R U . . .
H2H2 H 0.715795 0.810653 0.725456 0.038 Uiso 1 1 calc R U . . .
C3H C 0.8566(6) 0.7641(4) 0.7559(4) 0.025(2) Uani 1 1 d . . . . .
H3H1 H 0.800016 0.752289 0.748364 0.030 Uiso 1 1 calc R U . . .
H3H2 H 0.889769 0.740422 0.737848 0.030 Uiso 1 1 calc R U . . .
C4H C 0.8606(5) 0.8131(3) 0.7272(4) 0.023(2) Uani 1 1 d . . . . .
H4H1 H 0.834549 0.811443 0.684902 0.028 Uiso 1 1 calc R U . . .
H4H2 H 0.917666 0.823000 0.729226 0.028 Uiso 1 1 calc R U . . .
C5H C 0.8156(7) 0.9340(4) 0.7959(5) 0.035(3) Uani 1 1 d . . . . .
H5H1 H 0.839669 0.966829 0.793320 0.043 Uiso 1 1 calc R U . . .
H5H2 H 0.755979 0.937630 0.788492 0.043 Uiso 1 1 calc R U . . .
C6H C 0.8405(6) 0.9006(4) 0.7491(5) 0.028(2) Uani 1 1 d . . . . .
H6H1 H 0.813778 0.911315 0.709083 0.034 Uiso 1 1 calc R U . . .
H6H2 H 0.899777 0.902649 0.750952 0.034 Uiso 1 1 calc R U . . .
N1H N 0.8174(5) 0.8497(3) 0.7595(4) 0.0225(19) Uani 1 1 d . . . . .
O1H O 0.7442(3) 0.8121(2) 0.8478(3) 0.0186(14) Uani 1 1 d . . . . .
O2H O 0.8855(3) 0.7662(2) 0.8192(3) 0.0182(14) Uani 1 1 d . . . . .
O3H O 0.8422(4) 0.9140(2) 0.8541(3) 0.0262(16) Uani 1 1 d . . . . .
H3H H 0.878981 0.931643 0.872943 0.039 Uiso 1 1 d R U . . .
Cl1 Cl 0.92200(19) 0.45729(10) 0.81985(14) 0.0422(7) Uani 1 1 d . . . . .
O1 O 0.9225(7) 0.4338(3) 0.7643(4) 0.073(3) Uani 1 1 d . . . . .
O2 O 0.9576(7) 0.4270(4) 0.8668(5) 0.093(4) Uani 1 1 d . . . . .
O3 O 0.9578(7) 0.5042(3) 0.8205(6) 0.095(4) Uani 1 1 d . . . . .
O4 O 0.8381(5) 0.4645(3) 0.8277(5) 0.082(4) Uani 1 1 d . . . . .
Cl2 Cl 0.6680(2) 0.75028(13) 0.60308(15) 0.0579(10) Uani 1 1 d . . . . .
O5 O 0.6588(7) 0.7346(6) 0.5462(4) 0.133(6) Uani 1 1 d . . . . .
O6 O 0.7311(6) 0.7244(4) 0.6418(4) 0.080(3) Uani 1 1 d . . . . .
O7 O 0.6878(14) 0.8010(4) 0.6009(9) 0.286(16) Uani 1 1 d . . . . .
O8 O 0.5963(9) 0.7443(7) 0.6242(7) 0.188(9) Uani 1 1 d . . . . .
N1 N 0.9877(7) 0.9824(4) 0.7436(6) 0.062(4) Uani 1 1 d D . . . .
C1 C 1.0369(8) 1.0040(5) 0.7768(6) 0.053(4) Uani 1 1 d D . . . .
C2 C 1.0959(9) 1.0300(6) 0.8177(6) 0.083(5) Uani 1 1 d D . . . .
H2A H 1.149908 1.023153 0.809017 0.125 Uiso 1 1 calc R U . . .
H2B H 1.093300 1.019506 0.858274 0.125 Uiso 1 1 calc R U . . .
H2C H 1.085069 1.065176 0.813852 0.125 Uiso 1 1 calc R U . . .
N2 N 1.2767(8) 0.4874(5) 0.7958(6) 0.081(4) Uani 1 1 d D . . . .
C3 C 1.2282(11) 0.4791(6) 0.8275(8) 0.083(6) Uani 1 1 d D . . . .
C4 C 1.1714(10) 0.4679(6) 0.8660(8) 0.099(7) Uani 1 1 d D . . . .
H4E H 1.155854 0.433414 0.861546 0.148 Uiso 1 1 calc R U . . .
H4F H 1.123168 0.488479 0.855241 0.148 Uiso 1 1 calc R U . . .
H4G H 1.196403 0.474387 0.907266 0.148 Uiso 1 1 calc R U . . .
N3 N 0.7751(10) 0.4842(5) 0.9829(8) 0.114(7) Uani 1 1 d D . . . .
C5 C 0.7697(10) 0.4457(6) 0.9588(8) 0.086(6) Uani 1 1 d D . . . .
C6 C 0.7664(10) 0.4004(6) 0.9268(7) 0.084(5) Uani 1 1 d D . . . .
H6E H 0.799460 0.402908 0.895656 0.126 Uiso 1 1 calc R U . . .
H6F H 0.710229 0.393346 0.908681 0.126 Uiso 1 1 calc R U . . .
H6G H 0.787162 0.373931 0.954205 0.126 Uiso 1 1 calc R U . . .
N4 N 0.5279(11) 0.6013(11) 0.6313(9) 0.208(13) Uani 1 1 d D . . . .
C7 C 0.5783(11) 0.6083(6) 0.6019(8) 0.084(6) Uani 1 1 d D . . . .
C8 C 0.6403(11) 0.6163(8) 0.5693(8) 0.131(9) Uani 1 1 d D . . . .
H8A H 0.617247 0.618245 0.526888 0.197 Uiso 1 1 calc R U . . .
H8B H 0.679090 0.589188 0.576019 0.197 Uiso 1 1 calc R U . . .
H8C H 0.668069 0.646997 0.582101 0.197 Uiso 1 1 calc R U . . .
N5 N 0.7573(13) 0.5355(6) 0.6487(9) 0.181(11) Uani 1 1 d D . . . .
C9 C 0.8209(11) 0.5184(6) 0.6450(8) 0.085(6) Uani 1 1 d D . . . .
C10 C 0.8914(9) 0.4924(7) 0.6373(8) 0.099(6) Uani 1 1 d D . . . .
H10E H 0.875758 0.462135 0.615284 0.148 Uiso 1 1 calc R U . . .
H10F H 0.923384 0.484465 0.676210 0.148 Uiso 1 1 calc R U . . .
H10G H 0.923754 0.512666 0.614944 0.148 Uiso 1 1 calc R U . . .
Cl3 Cl 0.4866(5) 1.0100(3) 0.9961(6) 0.045(2) Uani 0.5 1 d . . P A -1
O9 O 0.5185(18) 0.9895(12) 1.0537(11) 0.098(9) Uani 0.5 1 d . . P A -1
O10 O 0.4176(11) 1.0388(7) 1.0007(10) 0.071(6) Uani 0.5 1 d . . P A -1
O11 O 0.5456(12) 1.0425(8) 0.9812(11) 0.074(6) Uani 0.5 1 d . . P A -1
O12 O 0.4614(15) 0.9733(10) 0.9529(16) 0.109(13) Uani 0.5 1 d . . P A -1
N11 N 0.9737(12) 0.9904(8) 0.9501(9) 0.038(5) Uani 0.5 1 d . . P B -2
O21 O 0.962(4) 0.979(4) 0.894(4) 0.049(9) Uani 0.5 1 d . . P B -2
O31 O 0.9459(14) 0.9660(8) 0.9850(11) 0.086(8) Uani 0.5 1 d . . P B -2
O41 O 1.0301(10) 1.0212(7) 0.9648(8) 0.056(5) Uani 0.5 1 d . . P B -2
O1W O 0.944(4) 0.977(3) 0.906(4) 0.049(9) Uani 0.5 1 d . . P C 6
H1W H 0.993360 0.977430 0.925126 0.073 Uiso 0.5 1 d R U P C 6
H2W H 0.918960 1.001856 0.916772 0.073 Uiso 0.5 1 d R U P C 6
N6 N 0.8532(13) 0.6834(10) 0.1382(12) 0.091(9) Uiso 0.5 1 d D . P D 3
C11 C 0.9166(11) 0.6910(7) 0.1692(9) 0.028(5) Uiso 0.5 1 d D . P D 3
C12 C 0.9919(12) 0.6769(11) 0.2043(12) 0.020(6) Uiso 0.5 1 d D . P D 3
H12E H 1.011579 0.647080 0.187642 0.031 Uiso 0.5 1 calc R U P D 3
H12F H 0.984450 0.670605 0.245124 0.031 Uiso 0.5 1 calc R U P D 3
H12G H 1.031523 0.703170 0.204079 0.031 Uiso 0.5 1 calc R U P D 3
O2W O 0.8697(18) 0.7230(11) 0.1428(14) 0.039(8) Uiso 0.25 1 d . . P E 5
O3W O 0.989(3) 0.6886(17) 0.202(2) 0.056(17) Uiso 0.25 1 d . . P F 5

loop_
_atom_site_aniso_label
_atom_site_aniso_U_11
_atom_site_aniso_U_22
_atom_site_aniso_U_33
_atom_site_aniso_U_23
_atom_site_aniso_U_13
_atom_site_aniso_U_12
Dy 0.0152(2) 0.0219(2) 0.0170(2) 0.0005(2) 0.00046(17) 0.00022(19)
Ni1 0.0179(6) 0.0210(7) 0.0259(7) 0.0047(6) 0.0011(5) 0.0013(5)
Ni2 0.0180(6) 0.0207(6) 0.0231(7) -0.0004(6) 0.0005(5) 0.0006(5)
Ni3 0.0151(6) 0.0256(7) 0.0183(7) 0.0000(6) 0.0006(5) 0.0003(5)
Ni4 0.0202(7) 0.0247(7) 0.0248(7) -0.0068(6) 0.0064(6) -0.0031(5)
Ni5 0.0173(6) 0.0212(6) 0.0222(7) -0.0008(6) 0.0035(5) 0.0017(5)
Ni6 0.0135(6) 0.0222(6) 0.0154(6) -0.0001(5) -0.0001(5) 0.0022(5)
C1A 0.017(5) 0.033(6) 0.024(6) -0.008(5) 0.000(4) 0.001(4)
C2A 0.011(5) 0.027(6) 0.037(6) -0.008(5) 0.003(4) 0.002(4)
C3A 0.034(6) 0.029(6) 0.042(7) -0.007(5) 0.014(5) -0.005(5)
C4A 0.039(7) 0.022(6) 0.060(9) -0.010(6) 0.011(6) -0.002(5)
C5A 0.046(8) 0.038(7) 0.045(8) -0.019(6) 0.019(6) -0.003(6)
C6A 0.039(7) 0.038(6) 0.023(6) -0.004(5) 0.013(5) 0.002(5)
C7A 0.025(5) 0.024(5) 0.023(6) -0.004(5) -0.006(4) -0.001(4)
C8A 0.017(5) 0.028(6) 0.025(6) 0.005(5) 0.000(4) 0.004(4)
C9A 0.019(5) 0.033(6) 0.014(5) 0.003(5) -0.008(4) 0.002(4)
C10A 0.017(5) 0.041(6) 0.018(5) -0.002(5) 0.000(4) 0.001(5)
C11A 0.027(6) 0.038(7) 0.028(6) 0.010(5) -0.001(5) -0.001(5)
C12A 0.029(6) 0.028(6) 0.030(6) 0.004(5) 0.002(5) 0.002(5)
C13A 0.016(5) 0.028(6) 0.025(6) 0.008(5) 0.004(4) 0.008(4)
C14A 0.012(5) 0.025(5) 0.022(5) 0.005(4) -0.001(4) 0.002(4)
C15A 0.008(4) 0.020(5) 0.028(6) 0.001(4) 0.003(4) 0.006(4)
N1A 0.011(4) 0.026(5) 0.028(5) 0.003(4) -0.003(4) -0.007(3)
N2A 0.024(5) 0.031(5) 0.018(4) -0.006(4) -0.001(4) 0.001(4)
N3A 0.019(4) 0.031(5) 0.018(4) 0.000(4) -0.004(3) 0.010(4)
O1A 0.018(4) 0.031(4) 0.027(4) 0.007(3) -0.003(3) 0.000(3)
C1B 0.016(5) 0.033(6) 0.025(6) -0.002(5) -0.006(4) -0.001(4)
C2B 0.015(5) 0.043(7) 0.031(6) 0.004(5) -0.007(5) -0.011(5)
C3B 0.038(7) 0.040(7) 0.036(7) 0.007(6) 0.003(6) -0.003(5)
C4B 0.049(8) 0.057(8) 0.042(8) 0.010(7) 0.017(7) -0.008(7)
C5B 0.057(9) 0.051(8) 0.049(9) 0.020(7) -0.012(7) -0.023(7)
C6B 0.025(6) 0.067(9) 0.023(6) 0.016(6) -0.001(5) -0.013(6)
C7B 0.016(5) 0.053(7) 0.027(6) 0.009(6) -0.008(5) -0.011(5)
C8B 0.014(5) 0.051(7) 0.019(5) -0.004(5) 0.003(4) -0.004(5)
C9B 0.014(5) 0.061(8) 0.020(5) -0.006(6) 0.004(4) 0.000(5)
C10B 0.030(6) 0.059(8) 0.019(6) 0.005(6) 0.003(5) 0.009(6)
C11B 0.024(6) 0.068(9) 0.030(7) -0.013(6) 0.000(5) 0.017(6)
C12B 0.027(6) 0.058(8) 0.031(7) -0.017(6) 0.002(5) 0.001(5)
C13B 0.018(5) 0.042(6) 0.022(6) -0.012(5) 0.001(4) -0.002(5)
C14B 0.015(5) 0.050(7) 0.014(5) -0.009(5) -0.001(4) 0.001(5)
C15B 0.015(5) 0.052(7) 0.014(5) 0.001(5) -0.007(4) -0.007(5)
N1B 0.016(4) 0.030(5) 0.018(4) 0.002(4) -0.006(3) -0.001(4)
N2B 0.017(5) 0.060(7) 0.020(5) 0.010(5) -0.005(4) -0.007(4)
N3B 0.010(4) 0.047(6) 0.017(4) -0.004(4) 0.000(3) -0.002(4)
O1B 0.018(4) 0.026(4) 0.028(4) 0.002(3) 0.001(3) 0.000(3)
C1C 0.021(5) 0.028(6) 0.027(6) -0.003(5) 0.006(4) 0.010(4)
C2C 0.030(6) 0.024(6) 0.035(7) 0.003(5) 0.014(5) -0.003(4)
C3C 0.029(6) 0.035(7) 0.052(8) 0.001(6) 0.021(6) -0.001(5)
C4C 0.047(8) 0.028(6) 0.069(10) 0.014(6) 0.023(7) 0.008(6)
C5C 0.045(8) 0.045(8) 0.056(9) 0.024(7) 0.024(7) 0.026(6)
C6C 0.034(7) 0.051(8) 0.035(7) 0.022(6) 0.009(5) 0.016(6)
C7C 0.018(5) 0.045(7) 0.021(6) 0.008(5) 0.006(4) 0.002(5)
C8C 0.020(5) 0.033(6) 0.018(5) 0.002(5) -0.002(4) 0.001(4)
C9C 0.020(5) 0.028(6) 0.026(6) 0.000(5) 0.001(4) -0.001(4)
C10C 0.008(5) 0.057(8) 0.041(7) -0.012(6) -0.004(5) 0.002(5)
C11C 0.028(6) 0.044(7) 0.039(7) -0.016(6) -0.002(5) -0.008(5)
C12C 0.032(6) 0.030(6) 0.043(7) -0.001(5) 0.004(5) -0.004(5)
C13C 0.018(5) 0.030(6) 0.029(6) -0.002(5) 0.005(4) -0.009(4)
C14C 0.021(5) 0.026(5) 0.021(5) 0.002(5) 0.005(4) 0.002(4)
C15C 0.025(6) 0.031(6) 0.021(5) 0.002(5) 0.008(4) 0.002(5)
N1C 0.027(5) 0.019(4) 0.022(5) -0.008(4) 0.010(4) -0.004(4)
N2C 0.019(4) 0.025(4) 0.020(4) 0.008(4) 0.008(3) -0.001(4)
N3C 0.016(4) 0.043(5) 0.030(5) 0.008(5) 0.006(4) 0.007(4)
O1C 0.015(3) 0.024(4) 0.040(5) -0.008(3) 0.013(3) -0.002(3)
C1D 0.011(5) 0.027(5) 0.019(5) 0.000(4) -0.004(4) -0.001(4)
C2D 0.023(5) 0.025(5) 0.022(5) -0.007(5) 0.006(4) -0.001(4)
C3D 0.024(6) 0.042(7) 0.034(7) -0.007(6) -0.003(5) -0.005(5)
C4D 0.033(7) 0.029(6) 0.050(8) -0.007(6) -0.001(6) -0.004(5)
C5D 0.027(6) 0.044(7) 0.046(8) -0.003(6) -0.016(6) -0.012(5)
C6D 0.018(6) 0.040(7) 0.049(8) -0.007(6) 0.001(5) 0.002(5)
C7D 0.021(5) 0.044(7) 0.020(6) 0.002(5) 0.006(4) -0.001(5)
C8D 0.019(5) 0.035(6) 0.014(5) 0.000(5) 0.009(4) -0.004(4)
C9D 0.017(5) 0.025(5) 0.027(6) 0.005(5) 0.007(4) 0.004(4)
C10D 0.014(5) 0.045(7) 0.032(6) -0.002(5) 0.006(4) 0.007(5)
C11D 0.020(6) 0.043(7) 0.032(6) 0.006(6) -0.001(5) 0.011(5)
C12D 0.030(6) 0.033(6) 0.034(7) 0.007(5) 0.011(5) 0.007(5)
C13D 0.020(5) 0.032(6) 0.027(6) 0.009(5) 0.001(4) 0.000(4)
C14D 0.027(6) 0.036(6) 0.013(5) 0.001(5) 0.003(4) 0.004(5)
C15D 0.014(5) 0.041(6) 0.020(5) 0.008(5) 0.002(4) -0.004(4)
N1D 0.020(4) 0.024(4) 0.022(5) 0.007(4) -0.005(4) 0.004(3)
N2D 0.019(4) 0.039(5) 0.023(5) -0.010(4) 0.008(4) 0.001(4)
N3D 0.006(4) 0.029(5) 0.020(4) 0.008(4) -0.001(3) 0.004(3)
O1D 0.025(4) 0.022(4) 0.027(4) 0.001(3) 0.017(3) -0.001(3)
C1E 0.012(5) 0.041(6) 0.010(5) 0.004(4) -0.007(4) 0.003(4)
C2E 0.018(5) 0.029(6) 0.028(6) 0.004(5) -0.001(4) -0.006(4)
C3E 0.032(6) 0.040(6) 0.018(5) 0.011(5) 0.004(5) -0.014(5)
C4E 0.018(5) 0.045(7) 0.028(6) 0.017(5) 0.004(4) -0.006(5)
C5E 0.037(7) 0.029(6) 0.054(8) 0.019(6) 0.000(6) 0.004(5)
C6E 0.030(6) 0.037(6) 0.030(6) 0.029(5) 0.000(5) 0.006(5)
N1E 0.026(5) 0.031(5) 0.022(5) 0.019(4) -0.002(4) -0.006(4)
O1E 0.013(3) 0.030(4) 0.014(3) 0.001(3) 0.001(3) -0.002(3)
O2E 0.020(3) 0.022(3) 0.019(4) 0.009(3) 0.010(3) -0.004(3)
O3E 0.029(4) 0.029(4) 0.039(5) 0.013(4) 0.004(3) 0.006(3)
C1F 0.022(5) 0.011(4) 0.026(6) -0.006(4) 0.006(4) 0.001(4)
C2F 0.014(5) 0.027(5) 0.025(5) -0.009(5) 0.013(4) 0.002(4)
C3F 0.012(5) 0.020(5) 0.036(6) -0.002(5) -0.003(4) 0.008(4)
C4F 0.014(5) 0.026(5) 0.031(6) -0.010(5) 0.002(4) -0.002(4)
C5F 0.027(6) 0.022(5) 0.037(7) -0.008(5) -0.002(5) 0.003(4)
C6F 0.025(6) 0.019(5) 0.039(7) -0.013(5) 0.008(5) 0.001(4)
N1F 0.023(4) 0.020(4) 0.022(5) -0.014(4) 0.005(4) 0.009(3)
O1F 0.018(3) 0.022(3) 0.026(4) -0.005(3) -0.001(3) 0.006(3)
O2F 0.020(4) 0.018(3) 0.017(4) 0.004(3) 0.002(3) 0.002(3)
O3F 0.025(4) 0.024(4) 0.029(4) 0.002(3) 0.000(3) -0.002(3)
C1G 0.020(5) 0.037(6) 0.021(6) -0.010(5) -0.002(4) -0.009(4)
C2G 0.029(6) 0.052(7) 0.017(5) -0.012(5) 0.005(5) -0.014(5)
C3G 0.022(5) 0.031(6) 0.020(5) 0.004(4) 0.010(4) -0.011(4)
C4G 0.028(6) 0.061(8) 0.025(6) -0.009(6) 0.011(5) -0.014(6)
C5G 0.037(7) 0.044(7) 0.057(9) -0.027(7) 0.019(6) -0.013(6)
C6G 0.040(7) 0.047(7) 0.035(7) -0.023(6) 0.009(6) -0.011(6)
N1G 0.020(5) 0.045(6) 0.029(5) -0.016(4) 0.010(4) -0.015(4)
O1G 0.024(4) 0.024(4) 0.016(4) -0.007(3) 0.007(3) -0.009(3)
O2G 0.013(3) 0.027(4) 0.020(4) -0.008(3) 0.002(3) -0.002(3)
O3G 0.031(4) 0.025(4) 0.047(5) -0.015(4) 0.014(4) -0.005(3)
C1H 0.024(6) 0.025(6) 0.036(7) 0.002(5) -0.009(5) 0.007(4)
C2H 0.021(6) 0.040(7) 0.034(7) 0.008(5) 0.003(5) 0.009(5)
C3H 0.024(5) 0.033(6) 0.017(5) 0.002(5) 0.000(4) -0.002(5)
C4H 0.014(5) 0.034(6) 0.022(6) 0.005(5) 0.007(4) 0.003(4)
C5H 0.038(7) 0.026(6) 0.044(7) 0.001(5) 0.012(6) 0.005(5)
C6H 0.021(5) 0.035(6) 0.029(6) 0.012(5) 0.002(5) 0.003(5)
N1H 0.019(4) 0.022(4) 0.026(5) 0.011(4) 0.001(4) 0.003(3)
O1H 0.011(3) 0.018(3) 0.027(4) -0.009(3) 0.005(3) 0.005(3)
O2H 0.014(3) 0.021(3) 0.017(3) 0.002(3) -0.006(3) -0.004(3)
O3H 0.027(4) 0.022(4) 0.030(4) 0.004(3) 0.007(3) -0.002(3)
Cl1 0.0464(19) 0.0355(16) 0.0458(19) -0.0014(15) 0.0109(15) 0.0010(13)
O1 0.120(9) 0.063(6) 0.037(6) -0.013(5) 0.018(6) 0.011(6)
O2 0.115(10) 0.098(8) 0.058(7) 0.014(6) -0.008(7) 0.067(7)
O3 0.116(10) 0.048(6) 0.141(11) -0.041(7) 0.073(8) -0.040(6)
O4 0.039(6) 0.075(7) 0.136(11) -0.004(7) 0.026(6) 0.004(5)
Cl2 0.065(2) 0.065(2) 0.0364(19) 0.0041(17) -0.0103(16) -0.0049(17)
O5 0.095(9) 0.268(17) 0.027(6) -0.035(8) -0.014(6) 0.099(10)
O6 0.079(7) 0.092(8) 0.055(7) 0.048(6) -0.028(5) -0.029(6)
O7 0.43(3) 0.055(8) 0.26(2) 0.051(11) -0.27(2) -0.062(13)
O8 0.125(13) 0.32(2) 0.145(15) 0.074(14) 0.104(12) 0.114(14)
N1 0.052(8) 0.044(7) 0.097(11) 0.020(7) 0.032(7) 0.010(6)
C1 0.042(8) 0.050(9) 0.075(11) 0.016(8) 0.026(8) 0.004(7)
C2 0.088(13) 0.095(13) 0.060(11) 0.029(9) -0.004(9) -0.030(10)
N2 0.083(11) 0.059(9) 0.093(12) -0.012(8) -0.004(9) 0.006(8)
C3 0.082(14) 0.066(11) 0.104(17) -0.001(11) 0.025(12) -0.009(10)
C4 0.073(12) 0.095(13) 0.146(19) 0.043(13) 0.065(13) 0.005(10)
N3 0.113(13) 0.054(9) 0.20(2) -0.023(11) 0.101(13) -0.019(9)
C5 0.056(11) 0.099(14) 0.106(17) 0.049(13) 0.025(11) -0.009(11)
C6 0.086(13) 0.102(14) 0.057(11) -0.020(10) -0.006(9) -0.021(10)
N4 0.099(16) 0.41(4) 0.097(17) 0.10(2) -0.030(13) -0.063(19)
C7 0.086(15) 0.088(13) 0.063(13) 0.012(10) -0.024(10) -0.002(11)
C8 0.083(15) 0.26(3) 0.053(12) -0.055(15) 0.015(11) 0.046(16)
N5 0.34(3) 0.078(12) 0.18(2) 0.050(12) 0.20(2) 0.088(15)
C9 0.138(18) 0.045(10) 0.092(14) 0.001(9) 0.077(13) 0.009(10)
C10 0.087(14) 0.135(17) 0.070(13) 0.014(12) 0.004(11) -0.020(12)
Cl3 0.026(5) 0.042(6) 0.065(5) -0.019(6) 0.001(5) -0.005(3)
O9 0.11(2) 0.12(2) 0.051(16) 0.012(19) -0.017(16) 0.03(2)
O10 0.056(13) 0.066(13) 0.096(17) -0.020(12) 0.025(12) 0.018(10)
O11 0.057(14) 0.081(15) 0.079(17) 0.018(13) -0.005(13) -0.019(11)
O12 0.076(18) 0.082(18) 0.16(3) -0.07(2) -0.002(18) -0.030(16)
N11 0.036(12) 0.054(13) 0.022(11) -0.017(10) 0.003(9) -0.001(10)
O21 0.03(3) 0.052(9) 0.06(3) -0.021(17) 0.010(13) 0.001(16)
O31 0.11(2) 0.088(17) 0.070(17) -0.016(14) 0.053(16) -0.058(14)
O41 0.047(12) 0.082(14) 0.036(11) -0.014(10) -0.006(9) -0.025(10)
O1W 0.03(3) 0.052(9) 0.06(3) -0.021(17) 0.010(13) 0.001(16)

loop_
_atom_type_symbol
_atom_type_description
_atom_type_scat_dispersion_real
_atom_type_scat_dispersion_imag
_atom_type_scat_source
C C 0.0033 0.0016 'International Tables Vol C Tables 4.2.6.8 and 6.1.1.4'
H H 0.0000 0.0000 'International Tables Vol C Tables 4.2.6.8 and 6.1.1.4'
N N 0.0061 0.0033 'International Tables Vol C Tables 4.2.6.8 and 6.1.1.4'
O O 0.0106 0.0060 'International Tables Vol C Tables 4.2.6.8 and 6.1.1.4'
Cl Cl 0.1484 0.1585 'International Tables Vol C Tables 4.2.6.8 and 6.1.1.4'
Ni Ni 0.3393 1.1124 'International Tables Vol C Tables 4.2.6.8 and 6.1.1.4'
Dy Dy -0.1892 4.4098 'International Tables Vol C Tables 4.2.6.8 and 6.1.1.4'

loop_
_geom_angle_atom_site_label_1
_geom_angle_atom_site_label_2
_geom_angle_atom_site_label_3
_geom_angle
O1E Dy O2F 147.5(2)
O1E Dy O2G 122.2(2)
O2F Dy O2G 67.8(2)
O1E Dy O2H 68.3(2)
O2F Dy O2H 121.5(2)
O2G Dy O2H 148.2(2)
O1E Dy O1G 79.9(2)
O2F Dy O1G 130.9(2)
O2G Dy O1G 74.3(2)
O2H Dy O1G 78.9(2)
O1E Dy O2E 74.2(2)
O2F Dy O2E 78.3(2)
O2G Dy O2E 79.1(2)
O2H Dy O2E 131.1(2)
O1G Dy O2E 124.0(2)
O1E Dy O1F 78.3(2)
O2F Dy O1F 74.1(2)
O2G Dy O1F 130.7(2)
O2H Dy O1F 79.1(2)
O1G Dy O1F 153.5(2)
O2E Dy O1F 63.3(2)
O1E Dy O1H 130.4(2)
O2F Dy O1H 80.3(2)
O2G Dy O1H 79.0(2)
O2H Dy O1H 73.5(2)
O1G Dy O1H 62.4(2)
O2E Dy O1H 153.8(2)
O1F Dy O1H 124.1(2)
O1E Dy Ni4 120.86(15)
O2F Dy Ni4 88.31(15)
O2G Dy Ni4 43.83(15)
O2H Dy Ni4 104.40(15)
O1G Dy Ni4 42.63(15)
O2E Dy Ni4 121.59(15)
O1F Dy Ni4 160.66(15)
O1H Dy Ni4 42.65(15)
O1E Dy Ni1 43.55(15)
O2F Dy Ni1 103.93(14)
O2G Dy Ni1 119.82(16)
O2H Dy Ni1 88.87(15)
O1G Dy Ni1 121.90(16)
O2E Dy Ni1 42.33(15)
O1F Dy Ni1 42.99(15)
O1H Dy Ni1 161.06(15)
Ni4 Dy Ni1 153.95(4)
O1E Dy Ni5 88.19(15)
O2F Dy Ni5 120.72(14)
O2G Dy Ni5 105.14(15)
O2H Dy Ni5 43.15(15)
O1G Dy Ni5 43.16(15)
O2E Dy Ni5 160.87(15)
O1F Dy Ni5 121.00(16)
O1H Dy Ni5 42.31(14)
Ni4 Dy Ni5 61.48(4)
Ni1 Dy Ni5 125.90(4)
O1E Dy Ni2 104.30(15)
O2F Dy Ni2 43.19(14)
O2G Dy Ni2 88.27(15)
O2H Dy Ni2 119.78(15)
O1G Dy Ni2 161.20(15)
O2E Dy Ni2 43.20(15)
O1F Dy Ni2 42.51(16)
O1H Dy Ni2 121.93(14)
Ni4 Dy Ni2 125.90(4)
Ni1 Dy Ni2 60.85(4)
Ni5 Dy Ni2 153.31(4)
O1A Ni1 O2E 168.6(3)
O1A Ni1 N1E 105.7(3)
O2E Ni1 N1E 85.7(3)
O1A Ni1 O1F 92.7(3)
O2E Ni1 O1F 76.0(3)
N1E Ni1 O1F 161.5(3)
O1A Ni1 O1E 93.0(3)
O2E Ni1 O1E 87.9(2)
N1E Ni1 O1E 85.0(3)
O1F Ni1 O1E 92.5(2)
O1A Ni1 O3E 82.5(3)
O2E Ni1 O3E 99.6(3)
N1E Ni1 O3E 81.1(3)
O1F Ni1 O3E 103.4(3)
O1E Ni1 O3E 163.6(3)
O1A Ni1 Dy 120.36(19)
O2E Ni1 Dy 52.67(17)
N1E Ni1 Dy 114.0(2)
O1F Ni1 Dy 52.66(17)
O1E Ni1 Dy 50.66(16)
O3E Ni1 Dy 144.26(19)
O1B Ni2 O1F 166.3(3)
O1B Ni2 N1F 110.6(3)
O1F Ni2 N1F 83.0(3)
O1B Ni2 O2F 92.3(3)
O1F Ni2 O2F 87.5(2)
N1F Ni2 O2F 84.8(3)
O1B Ni2 O2E 91.3(3)
O1F Ni2 O2E 75.1(2)
N1F Ni2 O2E 157.9(3)
O2F Ni2 O2E 92.0(2)
O1B Ni2 O3F 83.6(3)
O1F Ni2 O3F 100.5(3)
N1F Ni2 O3F 81.0(3)
O2F Ni2 O3F 162.7(3)
O2E Ni2 O3F 104.8(2)
O1B Ni2 Dy 118.3(2)
O1F Ni2 Dy 52.26(17)
N1F Ni2 Dy 111.7(2)
O2F Ni2 Dy 50.43(17)
O2E Ni2 Dy 52.12(16)
O3F Ni2 Dy 145.28(19)
O2G Ni3 N1B 101.8(3)
O2G Ni3 O2F 79.6(2)
N1B Ni3 O2F 87.2(3)
O2G Ni3 N1C 86.9(3)
N1B Ni3 N1C 168.0(3)
O2F Ni3 N1C 102.5(3)
O2G Ni3 N2C 165.9(3)
N1B Ni3 N2C 91.5(3)
O2F Ni3 N2C 96.7(3)
N1C Ni3 N2C 80.6(3)
O2G Ni3 N3B 99.7(3)
N1B Ni3 N3B 80.4(3)
O2F Ni3 N3B 167.2(3)
N1C Ni3 N3B 90.1(3)
N2C Ni3 N3B 86.9(3)
O1C Ni4 N1G 105.8(3)
O1C Ni4 O1G 169.9(3)
N1G Ni4 O1G 84.2(3)
O1C Ni4 O1H 95.2(3)
N1G Ni4 O1H 159.0(3)
O1G Ni4 O1H 74.9(2)
O1C Ni4 O3G 84.3(3)
N1G Ni4 O3G 82.8(3)
O1G Ni4 O3G 99.0(3)
O1H Ni4 O3G 100.2(3)
O1C Ni4 O2G 91.4(2)
N1G Ni4 O2G 85.0(3)
O1G Ni4 O2G 87.6(2)
O1H Ni4 O2G 94.1(2)
O3G Ni4 O2G 165.4(3)
O1C Ni4 Dy 120.21(19)
N1G Ni4 Dy 113.3(3)
O1G Ni4 Dy 52.29(17)
O1H Ni4 Dy 52.91(16)
O3G Ni4 Dy 142.3(2)
O2G Ni4 Dy 51.11(17)
O1D Ni5 O1H 169.5(3)
O1D Ni5 N1H 106.7(3)
O1H Ni5 N1H 83.7(3)
O1D Ni5 O2H 92.0(2)
O1H Ni5 O2H 87.7(2)
N1H Ni5 O2H 85.1(3)
O1D Ni5 O1G 95.3(3)
O1H Ni5 O1G 74.2(2)
N1H Ni5 O1G 157.9(3)
O2H Ni5 O1G 93.1(2)
O1D Ni5 O3H 83.4(3)
O1H Ni5 O3H 99.7(2)
N1H Ni5 O3H 81.4(3)
O2H Ni5 O3H 163.8(3)
O1G Ni5 O3H 102.8(3)
O1D Ni5 Dy 120.07(19)
O1H Ni5 Dy 52.58(17)
N1H Ni5 Dy 113.0(2)
O2H Ni5 Dy 50.84(17)
O1G Ni5 Dy 51.87(16)
O3H Ni5 Dy 143.94(18)
O1E Ni6 O2H 79.8(2)
O1E Ni6 N1D 102.9(3)
O2H Ni6 N1D 86.8(3)
O1E Ni6 N1A 87.3(3)
O2H Ni6 N1A 102.2(3)
N1D Ni6 N1A 167.6(3)
O1E Ni6 N3D 99.4(3)
O2H Ni6 N3D 166.7(3)
N1D Ni6 N3D 80.5(3)
N1A Ni6 N3D 91.0(3)
O1E Ni6 N3A 166.5(3)
O2H Ni6 N3A 98.2(3)
N1D Ni6 N3A 90.3(3)
N1A Ni6 N3A 80.1(3)
N3D Ni6 N3A 85.5(3)
N1A C1A C15A 117.3(9)
N1A C1A C2A 136.0(10)
C15A C1A C2A 106.4(9)
C3A C2A C7A 119.5(9)
C3A C2A C1A 131.1(10)
C7A C2A C1A 109.4(9)
C4A C3A C2A 117.9(11)
C4A C3A H3A 121.0
C2A C3A H3A 121.0
C3A C4A C5A 122.3(10)
C3A C4A H4A 118.8
C5A C4A H4A 118.8
C4A C5A C6A 120.5(10)
C4A C5A H5A 119.8
C6A C5A H5A 119.8
C7A C6A C5A 117.8(10)
C7A C6A H6A 121.1
C5A C6A H6A 121.1
C6A C7A C2A 121.9(9)
C6A C7A C8A 130.2(10)
C2A C7A C8A 107.8(9)
N2A C8A C15A 124.1(9)
N2A C8A C7A 129.5(10)
C15A C8A C7A 106.3(8)
N2A C9A C10A 116.5(9)
N2A C9A C14A 123.3(9)
C10A C9A C14A 120.3(9)
C11A C10A C9A 120.5(10)
C11A C10A H10A 119.8
C9A C10A H10A 119.8
C10A C11A C12A 119.1(10)
C10A C11A H11A 120.4
C12A C11A H11A 120.4
C13A C12A C11A 122.9(10)
C13A C12A H12A 118.5
C11A C12A H12A 118.5
C12A C13A C14A 118.2(10)
C12A C13A H13A 120.9
C14A C13A H13A 120.9
N3A C14A C13A 119.9(9)
N3A C14A C9A 121.1(9)
C13A C14A C9A 119.0(9)
N3A C15A C8A 123.3(9)
N3A C15A C1A 126.6(9)
C8A C15A C1A 110.0(8)
C1A N1A O1A 118.0(9)
C1A N1A Ni6 114.5(7)
O1A N1A Ni6 125.9(6)
C8A N2A C9A 113.1(9)
C15A N3A C14A 115.0(9)
C15A N3A Ni6 100.9(6)
C14A N3A Ni6 143.2(7)
N1A O1A Ni1 112.1(6)
N1B C1B C15B 116.5(9)
N1B C1B C2B 136.5(10)
C15B C1B C2B 107.0(10)
C3B C2B C7B 120.6(10)
C3B C2B C1B 131.2(11)
C7B C2B C1B 108.2(10)
C4B C3B C2B 118.9(12)
C4B C3B H3B 120.6
C2B C3B H3B 120.6
C3B C4B C5B 120.9(13)
C3B C4B H4B 119.5
C5B C4B H4B 119.5
C4B C5B C6B 121.1(12)
C4B C5B H5B 119.4
C6B C5B H5B 119.4
C7B C6B C5B 118.4(12)
C7B C6B H6B 120.8
C5B C6B H6B 120.8
C6B C7B C2B 120.0(11)
C6B C7B C8B 131.7(11)
C2B C7B C8B 108.3(9)
N2B C8B C15B 122.2(10)
N2B C8B C7B 130.3(10)
C15B C8B C7B 107.5(9)
N2B C9B C10B 119.9(10)
N2B C9B C14B 122.1(9)
C10B C9B C14B 117.9(11)
C11B C10B C9B 122.7(11)
C11B C10B H10B 118.6
C9B C10B H10B 118.6
C10B C11B C12B 119.8(10)
C10B C11B H11B 120.1
C12B C11B H11B 120.1
C13B C12B C11B 118.4(11)
C13B C12B H12B 120.8
C11B C12B H12B 120.8
C12B C13B C14B 122.3(11)
C12B C13B H13B 118.8
C14B C13B H13B 118.8
N3B C14B C13B 120.3(9)
N3B C14B C9B 121.0(10)
C13B C14B C9B 118.7(9)
N3B C15B C8B 125.2(10)
N3B C15B C1B 125.9(10)
C8B C15B C1B 108.8(10)
C1B N1B O1B 116.9(8)
C1B N1B Ni3 114.4(7)
O1B N1B Ni3 127.3(6)
C8B N2B C9B 115.6(9)
C15B N3B C14B 113.9(9)
C15B N3B Ni3 102.1(7)
C14B N3B Ni3 142.7(7)
N1B O1B Ni2 113.3(5)
N1C C1C C15C 117.5(9)
N1C C1C C2C 135.6(9)
C15C C1C C2C 106.8(8)
C3C C2C C7C 121.9(10)
C3C C2C C1C 130.3(10)
C7C C2C C1C 107.8(9)
C2C C3C C4C 116.5(11)
C2C C3C H3C 121.7
C4C C3C H3C 121.7
C5C C4C C3C 122.4(11)
C5C C4C H4C 118.8
C3C C4C H4C 118.8
C4C C5C C6C 121.1(11)
C4C C5C H5C 119.5
C6C C5C H5C 119.5
C7C C6C C5C 117.5(11)
C7C C6C H6C 121.3
C5C C6C H6C 121.3
C6C C7C C2C 120.6(11)
C6C C7C C8C 129.8(10)
C2C C7C C8C 109.6(8)
N3C C8C C15C 121.9(9)
N3C C8C C7C 130.9(9)
C15C C8C C7C 107.2(8)
N3C C9C C10C 118.2(9)
N3C C9C C14C 123.7(9)
C10C C9C C14C 118.0(9)
C11C C10C C9C 122.6(10)
C11C C10C H10C 118.7
C9C C10C H10C 118.7
C10C C11C C12C 118.8(10)
C10C C11C H11C 120.6
C12C C11C H11C 120.6
C13C C12C C11C 120.9(10)
C13C C12C H12C 119.6
C11C C12C H12C 119.6
C12C C13C C14C 120.2(10)
C12C C13C H13C 119.9
C14C C13C H13C 119.9
C13C C14C N2C 121.9(9)
C13C C14C C9C 119.3(9)
N2C C14C C9C 118.7(8)
N2C C15C C1C 126.0(9)
N2C C15C C8C 125.3(9)
C1C C15C C8C 108.5(9)
C1C N1C O1C 119.0(8)
C1C N1C Ni3 112.4(6)
O1C N1C Ni3 127.0(6)
C15C N2C C14C 115.2(8)
C15C N2C Ni3 102.3(6)
C14C N2C Ni3 142.4(6)
C8C N3C C9C 114.8(8)
N1C O1C Ni4 112.2(5)
N1D C1D C15D 116.8(8)
N1D C1D C2D 135.4(9)
C15D C1D C2D 107.8(8)
C3D C2D C7D 121.1(9)
C3D C2D C1D 131.7(9)
C7D C2D C1D 107.1(8)
C2D C3D C4D 117.8(10)
C2D C3D H3D 121.1
C4D C3D H3D 121.1
C5D C4D C3D 120.8(10)
C5D C4D H4D 119.6
C3D C4D H4D 119.6
C4D C5D C6D 121.8(10)
C4D C5D H5D 119.1
C6D C5D H5D 119.1
C7D C6D C5D 118.6(10)
C7D C6D H6D 120.7
C5D C6D H6D 120.7
C6D C7D C2D 119.9(10)
C6D C7D C8D 131.6(10)
C2D C7D C8D 108.5(8)
N2D C8D C15D 122.3(9)
N2D C8D C7D 129.9(9)
C15D C8D C7D 107.8(9)
N2D C9D C10D 118.3(9)
N2D C9D C14D 123.6(8)
C10D C9D C14D 118.1(9)
C11D C10D C9D 122.5(10)
C11D C10D H10D 118.7
C9D C10D H10D 118.7
C10D C11D C12D 120.4(9)
C10D C11D H11D 119.8
C12D C11D H11D 119.8
C13D C12D C11D 120.6(10)
C13D C12D H12D 119.7
C11D C12D H12D 119.7
C12D C13D C14D 119.5(10)
C12D C13D H13D 120.3
C14D C13D H13D 120.3
N3D C14D C13D 120.5(9)
N3D C14D C9D 120.5(9)
C13D C14D C9D 118.9(9)
N3D C15D C8D 125.9(9)
N3D C15D C1D 125.3(8)
C8D C15D C1D 108.7(9)
C1D N1D O1D 118.2(8)
C1D N1D Ni6 113.3(6)
O1D N1D Ni6 126.8(6)
C8D N2D C9D 113.5(8)
C15D N3D C14D 113.9(8)
C15D N3D Ni6 103.2(6)
C14D N3D Ni6 142.8(7)
N1D O1D Ni5 112.7(5)
O1E C1E C2E 110.9(8)
O1E C1E H1E1 109.5
C2E C1E H1E1 109.5
O1E C1E H1E2 109.5
C2E C1E H1E2 109.5
H1E1 C1E H1E2 108.0
N1E C2E C1E 110.0(8)
N1E C2E H2E1 109.7
C1E C2E H2E1 109.7
N1E C2E H2E2 109.7
C1E C2E H2E2 109.7
H2E1 C2E H2E2 108.2
O2E C3E C4E 108.8(8)
O2E C3E H3E1 109.9
C4E C3E H3E1 109.9
O2E C3E H3E2 109.9
C4E C3E H3E2 109.9
H3E1 C3E H3E2 108.3
N1E C4E C3E 113.2(8)
N1E C4E H4E1 108.9
C3E C4E H4E1 108.9
N1E C4E H4E2 108.9
C3E C4E H4E2 108.9
H4E1 C4E H4E2 107.8
O3E C5E C6E 109.1(8)
O3E C5E H5E1 109.9
C6E C5E H5E1 109.9
O3E C5E H5E2 109.9
C6E C5E H5E2 109.9
H5E1 C5E H5E2 108.3
N1E C6E C5E 111.4(8)
N1E C6E H6E1 109.3
C5E C6E H6E1 109.3
N1E C6E H6E2 109.3
C5E C6E H6E2 109.3
H6E1 C6E H6E2 108.0
C6E N1E C2E 114.2(8)
C6E N1E C4E 113.2(8)
C2E N1E C4E 110.5(8)
C6E N1E Ni1 106.1(6)
C2E N1E Ni1 105.1(6)
C4E N1E Ni1 107.0(6)
C1E O1E Ni6 117.7(5)
C1E O1E Ni1 108.5(5)
Ni6 O1E Ni1 112.4(3)
C1E O1E Dy 121.8(5)
Ni6 O1E Dy 106.3(3)
Ni1 O1E Dy 85.8(2)
C3E O2E Ni1 108.0(6)
C3E O2E Ni2 116.9(5)
Ni1 O2E Ni2 95.9(3)
C3E O2E Dy 152.4(6)
Ni1 O2E Dy 85.0(2)
Ni2 O2E Dy 84.7(2)
C5E O3E Ni1 110.5(6)
C5E O3E H3E 109.4
Ni1 O3E H3E 116.6
O1F C1F C2F 110.3(7)
O1F C1F H1F1 109.6
C2F C1F H1F1 109.6
O1F C1F H1F2 109.6
C2F C1F H1F2 109.6
H1F1 C1F H1F2 108.1
N1F C2F C1F 112.9(8)
N1F C2F H2F1 109.0
C1F C2F H2F1 109.0
N1F C2F H2F2 109.0
C1F C2F H2F2 109.0
H2F1 C2F H2F2 107.8
O2F C3F C4F 110.7(8)
O2F C3F H3F1 109.5
C4F C3F H3F1 109.5
O2F C3F H3F2 109.5
C4F C3F H3F2 109.5
H3F1 C3F H3F2 108.1
N1F C4F C3F 109.6(7)
N1F C4F H4F1 109.8
C3F C4F H4F1 109.8
N1F C4F H4F2 109.8
C3F C4F H4F2 109.8
H4F1 C4F H4F2 108.2
O3F C5F C6F 107.4(8)
O3F C5F H5F1 110.2
C6F C5F H5F1 110.2
O3F C5F H5F2 110.2
C6F C5F H5F2 110.2
H5F1 C5F H5F2 108.5
N1F C6F C5F 110.7(8)
N1F C6F H6F1 109.5
C5F C6F H6F1 109.5
N1F C6F H6F2 109.5
C5F C6F H6F2 109.5
H6F1 C6F H6F2 108.1
C4F N1F C2F 111.9(8)
C4F N1F C6F 112.6(7)
C2F N1F C6F 112.9(7)
C4F N1F Ni2 104.7(5)
C2F N1F Ni2 109.1(6)
C6F N1F Ni2 105.0(6)
C1F O1F Ni2 106.8(5)
C1F O1F Ni1 117.8(5)
Ni2 O1F Ni1 96.0(3)
C1F O1F Dy 152.5(5)
Ni2 O1F Dy 85.2(2)
Ni1 O1F Dy 84.3(2)
C3F O2F Ni3 118.7(5)
C3F O2F Ni2 108.5(5)
Ni3 O2F Ni2 112.9(3)
C3F O2F Dy 119.6(5)
Ni3 O2F Dy 106.4(3)
Ni2 O2F Dy 86.4(2)
C5F O3F Ni2 113.4(5)
C5F O3F H3F 109.0
Ni2 O3F H3F 92.2
O1G C1G C2G 108.7(8)
O1G C1G H1G1 109.9
C2G C1G H1G1 109.9
O1G C1G H1G2 109.9
C2G C1G H1G2 109.9
H1G1 C1G H1G2 108.3
N1G C2G C1G 112.3(8)
N1G C2G H2G1 109.2
C1G C2G H2G1 109.2
N1G C2G H2G2 109.2
C1G C2G H2G2 109.2
H2G1 C2G H2G2 107.9
O2G C3G C4G 112.6(8)
O2G C3G H3G1 109.1
C4G C3G H3G1 109.1
O2G C3G H3G2 109.1
C4G C3G H3G2 109.1
H3G1 C3G H3G2 107.8
N1G C4G C3G 107.9(8)
N1G C4G H4G1 110.1
C3G C4G H4G1 110.1
N1G C4G H4G2 110.1
C3G C4G H4G2 110.1
H4G1 C4G H4G2 108.4
O3G C5G C6G 107.9(9)
O3G C5G H5G1 110.1
C6G C5G H5G1 110.1
O3G C5G H5G2 110.1
C6G C5G H5G2 110.1
H5G1 C5G H5G2 108.4
C5G C6G N1G 112.1(9)
C5G C6G H6G1 109.2
N1G C6G H6G1 109.2
C5G C6G H6G2 109.2
N1G C6G H6G2 109.2
H6G1 C6G H6G2 107.9
C4G N1G C6G 114.9(9)
C4G N1G C2G 111.7(9)
C6G N1G C2G 111.1(8)
C4G N1G Ni4 105.0(6)
C6G N1G Ni4 103.9(7)
C2G N1G Ni4 109.6(6)
C1G O1G Ni4 109.2(5)
C1G O1G Ni5 115.9(6)
Ni4 O1G Ni5 96.9(3)
C1G O1G Dy 151.9(6)
Ni4 O1G Dy 85.1(2)
Ni5 O1G Dy 85.0(2)
C3G O2G Ni3 119.0(5)
C3G O2G Ni4 106.4(5)
Ni3 O2G Ni4 112.8(3)
C3G O2G Dy 122.4(5)
Ni3 O2G Dy 106.2(3)
Ni4 O2G Dy 85.1(2)
C5G O3G Ni4 111.5(7)
C5G O3G H3G 109.6
Ni4 O3G H3G 94.3
O1H C1H C2H 110.0(8)
O1H C1H H1H1 109.7
C2H C1H H1H1 109.7
O1H C1H H1H2 109.7
C2H C1H H1H2 109.7
H1H1 C1H H1H2 108.2
C1H C2H N1H 113.0(9)
C1H C2H H2H1 109.0
N1H C2H H2H1 109.0
C1H C2H H2H2 109.0
N1H C2H H2H2 109.0
H2H1 C2H H2H2 107.8
O2H C3H C4H 111.8(8)
O2H C3H H3H1 109.3
C4H C3H H3H1 109.3
O2H C3H H3H2 109.3
C4H C3H H3H2 109.3
H3H1 C3H H3H2 107.9
C3H C4H N1H 108.6(8)
C3H C4H H4H1 110.0
N1H C4H H4H1 110.0
C3H C4H H4H2 110.0
N1H C4H H4H2 110.0
H4H1 C4H H4H2 108.4
O3H C5H C6H 110.1(8)
O3H C5H H5H1 109.6
C6H C5H H5H1 109.6
O3H C5H H5H2 109.6
C6H C5H H5H2 109.6
H5H1 C5H H5H2 108.2
N1H C6H C5H 109.9(8)
N1H C6H H6H1 109.7
C5H C6H H6H1 109.7
N1H C6H H6H2 109.7
C5H C6H H6H2 109.7
H6H1 C6H H6H2 108.2
C6H N1H C2H 113.2(7)
C6H N1H C4H 112.7(8)
C2H N1H C4H 111.6(8)
C6H N1H Ni5 106.1(6)
C2H N1H Ni5 108.5(6)
C4H N1H Ni5 104.1(5)
C1H O1H Ni5 106.9(6)
C1H O1H Ni4 117.2(6)
Ni5 O1H Ni4 97.8(3)
C1H O1H Dy 152.4(6)
Ni5 O1H Dy 85.1(2)
Ni4 O1H Dy 84.4(2)
C3H O2H Ni6 118.5(6)
C3H O2H Ni5 107.6(5)
Ni6 O2H Ni5 112.9(3)
C3H O2H Dy 121.7(5)
Ni6 O2H Dy 105.6(2)
Ni5 O2H Dy 86.0(2)
C5H O3H Ni5 109.9(6)
C5H O3H H3H 109.6
Ni5 O3H H3H 120.2
O2 Cl1 O3 113.8(8)
O2 Cl1 O1 110.4(6)
O3 Cl1 O1 110.4(7)
O2 Cl1 O4 105.9(7)
O3 Cl1 O4 107.0(6)
O1 Cl1 O4 109.2(7)
O5 Cl2 O8 109.8(10)
O5 Cl2 O7 105.2(11)
O8 Cl2 O7 110.4(14)
O5 Cl2 O6 112.5(7)
O8 Cl2 O6 108.5(8)
O7 Cl2 O6 110.4(7)
N1 C1 C2 179.2(17)
C1 C2 H2A 109.5
C1 C2 H2B 109.5
H2A C2 H2B 109.5
C1 C2 H2C 109.5
H2A C2 H2C 109.5
H2B C2 H2C 109.5
N2 C3 C4 178(2)
C3 C4 H4E 109.5
C3 C4 H4F 109.5
H4E C4 H4F 109.5
C3 C4 H4G 109.5
H4E C4 H4G 109.5
H4F C4 H4G 109.5
N3 C5 C6 176.2(19)
C5 C6 H6E 109.5
C5 C6 H6F 109.5
H6E C6 H6F 109.5
C5 C6 H6G 109.5
H6E C6 H6G 109.5
H6F C6 H6G 109.5
N4 C7 C8 178(2)
C7 C8 H8A 109.5
C7 C8 H8B 109.5
H8A C8 H8B 109.5
C7 C8 H8C 109.5
H8A C8 H8C 109.5
H8B C8 H8C 109.5
N5 C9 C10 172(2)
C9 C10 H10E 109.5
C9 C10 H10F 109.5
H10E C10 H10F 109.5
C9 C10 H10G 109.5
H10E C10 H10G 109.5
H10F C10 H10G 109.5
O11 Cl3 O12 114.2(17)
O11 Cl3 O10 106.6(13)
O12 Cl3 O10 107.3(15)
O11 Cl3 O9 107.5(15)
O12 Cl3 O9 112.2(15)
O10 Cl3 O9 108.9(16)
O31 N11 O41 124(2)
O31 N11 O21 121(4)
O41 N11 O21 113(4)
H1W O1W H2W 109.0
N6 C11 C12 154(2)
C11 C12 H12E 109.5
C11 C12 H12F 109.5
H12E C12 H12F 109.5
C11 C12 H12G 109.5
H12E C12 H12G 109.5
H12F C12 H12G 109.5

loop_
_geom_bond_atom_site_label_1
_geom_bond_atom_site_label_2
_geom_bond_distance
Dy O1E 2.343(6)
Dy O2F 2.350(6)
Dy O2G 2.358(6)
Dy O2H 2.359(6)
Dy O1G 2.397(6)
Dy O2E 2.412(6)
Dy O1F 2.414(6)
Dy O1H 2.419(6)
Dy Ni4 3.0186(15)
Dy Ni1 3.0214(14)
Dy Ni5 3.0354(15)
Dy Ni2 3.0420(15)
Ni1 O1A 1.975(7)
Ni1 O2E 2.042(6)
Ni1 N1E 2.051(8)
Ni1 O1F 2.070(6)
Ni1 O1E 2.088(6)
Ni1 O3E 2.154(7)
Ni2 O1B 1.990(7)
Ni2 O1F 2.063(7)
Ni2 N1F 2.071(8)
Ni2 O2F 2.086(6)
Ni2 O2E 2.092(6)
Ni2 O3F 2.106(6)
Ni3 O2G 2.049(6)
Ni3 N1B 2.052(8)
Ni3 O2F 2.052(6)
Ni3 N1C 2.059(8)
Ni3 N2C 2.276(8)
Ni3 N3B 2.281(8)
Ni4 O1C 1.999(6)
Ni4 N1G 2.042(9)
Ni4 O1G 2.052(6)
Ni4 O1H 2.055(7)
Ni4 O3G 2.095(7)
Ni4 O2G 2.098(6)
Ni5 O1D 1.988(7)
Ni5 O1H 2.051(6)
Ni5 N1H 2.063(8)
Ni5 O2H 2.081(6)
Ni5 O1G 2.084(6)
Ni5 O3H 2.170(6)
Ni6 O1E 2.056(6)
Ni6 O2H 2.059(6)
Ni6 N1D 2.060(8)
Ni6 N1A 2.074(8)
Ni6 N3D 2.241(7)
Ni6 N3A 2.301(8)
C1A N1A 1.270(12)
C1A C15A 1.448(14)
C1A C2A 1.456(13)
C2A C3A 1.395(13)
C2A C7A 1.419(14)
C3A C4A 1.379(15)
C3A H3A 0.9500
C4A C5A 1.389(16)
C4A H4A 0.9500
C5A C6A 1.394(14)
C5A H5A 0.9500
C6A C7A 1.374(14)
C6A H6A 0.9500
C7A C8A 1.490(13)
C8A N2A 1.306(12)
C8A C15A 1.432(13)
C9A N2A 1.388(12)
C9A C10A 1.402(14)
C9A C14A 1.429(13)
C10A C11A 1.376(14)
C10A H10A 0.9500
C11A C12A 1.403(14)
C11A H11A 0.9500
C12A C13A 1.385(13)
C12A H12A 0.9500
C13A C14A 1.423(13)
C13A H13A 0.9500
C14A N3A 1.358(12)
C15A N3A 1.323(11)
N1A O1A 1.348(10)
C1B N1B 1.313(12)
C1B C15B 1.441(14)
C1B C2B 1.468(14)
C2B C3B 1.386(15)
C2B C7B 1.416(15)
C3B C4B 1.378(15)
C3B H3B 0.9500
C4B C5B 1.381(17)
C4B H4B 0.9500
C5B C6B 1.399(16)
C5B H5B 0.9500
C6B C7B 1.386(14)
C6B H6B 0.9500
C7B C8B 1.463(15)
C8B N2B 1.306(13)
C8B C15B 1.430(14)
C9B N2B 1.363(13)
C9B C10B 1.383(14)
C9B C14B 1.453(14)
C10B C11B 1.364(15)
C10B H10B 0.9500
C11B C12B 1.452(16)
C11B H11B 0.9500
C12B C13B 1.360(14)
C12B H12B 0.9500
C13B C14B 1.408(14)
C13B H13B 0.9500
C14B N3B 1.372(12)
C15B N3B 1.319(13)
N1B O1B 1.317(10)
C1C N1C 1.300(12)
C1C C15C 1.446(13)
C1C C2C 1.494(13)
C2C C3C 1.388(14)
C2C C7C 1.400(14)
C3C C4C 1.394(15)
C3C H3C 0.9500
C4C C5C 1.367(17)
C4C H4C 0.9500
C5C C6C 1.405(16)
C5C H5C 0.9500
C6C C7C 1.387(13)
C6C H6C 0.9500
C7C C8C 1.462(14)
C8C N3C 1.301(12)
C8C C15C 1.447(13)
C9C N3C 1.377(12)
C9C C10C 1.397(13)
C9C C14C 1.438(13)
C10C C11C 1.375(14)
C10C H10C 0.9500
C11C C12C 1.408(14)
C11C H11C 0.9500
C12C C13C 1.386(13)
C12C H12C 0.9500
C13C C14C 1.404(13)
C13C H13C 0.9500
C14C N2C 1.405(12)
C15C N2C 1.282(12)
N1C O1C 1.325(9)
C1D N1D 1.291(11)
C1D C15D 1.446(13)
C1D C2D 1.469(12)
C2D C3D 1.363(13)
C2D C7D 1.444(13)
C3D C4D 1.414(14)
C3D H3D 0.9500
C4D C5D 1.380(14)
C4D H4D 0.9500
C5D C6D 1.384(14)
C5D H5D 0.9500
C6D C7D 1.375(14)
C6D H6D 0.9500
C7D C8D 1.458(13)
C8D N2D 1.322(12)
C8D C15D 1.435(13)
C9D N2D 1.383(12)
C9D C10D 1.396(13)
C9D C14D 1.433(13)
C10D C11D 1.348(14)
C10D H10D 0.9500
C11D C12D 1.391(14)
C11D H11D 0.9500
C12D C13D 1.389(13)
C12D H12D 0.9500
C13D C14D 1.426(13)
C13D H13D 0.9500
C14D N3D 1.386(11)
C15D N3D 1.299(12)
N1D O1D 1.335(9)
C1E O1E 1.431(10)
C1E C2E 1.522(12)
C1E H1E1 0.9900
C1E H1E2 0.9900
C2E N1E 1.484(11)
C2E H2E1 0.9900
C2E H2E2 0.9900
C3E O2E 1.427(11)
C3E C4E 1.553(13)
C3E H3E1 0.9900
C3E H3E2 0.9900
C4E N1E 1.537(12)
C4E H4E1 0.9900
C4E H4E2 0.9900
C5E O3E 1.463(12)
C5E C6E 1.486(14)
C5E H5E1 0.9900
C5E H5E2 0.9900
C6E N1E 1.473(12)
C6E H6E1 0.9900
C6E H6E2 0.9900
O3E H3E 0.8400
C1F O1F 1.437(11)
C1F C2F 1.499(12)
C1F H1F1 0.9900
C1F H1F2 0.9900
C2F N1F 1.486(11)
C2F H2F1 0.9900
C2F H2F2 0.9900
C3F O2F 1.441(11)
C3F C4F 1.529(12)
C3F H3F1 0.9900
C3F H3F2 0.9900
C4F N1F 1.479(11)
C4F H4F1 0.9900
C4F H4F2 0.9900
C5F O3F 1.445(11)
C5F C6F 1.510(13)
C5F H5F1 0.9900
C5F H5F2 0.9900
C6F N1F 1.489(11)
C6F H6F1 0.9900
C6F H6F2 0.9900
O3F H3F 0.8400
C1G O1G 1.429(10)
C1G C2G 1.563(13)
C1G H1G1 0.9900
C1G H1G2 0.9900
C2G N1G 1.517(12)
C2G H2G1 0.9900
C2G H2G2 0.9900
C3G O2G 1.422(11)
C3G C4G 1.515(14)
C3G H3G1 0.9900
C3G H3G2 0.9900
C4G N1G 1.476(13)
C4G H4G1 0.9900
C4G H4G2 0.9900
C5G O3G 1.451(13)
C5G C6G 1.479(16)
C5G H5G1 0.9900
C5G H5G2 0.9900
C6G N1G 1.493(13)
C6G H6G1 0.9900
C6G H6G2 0.9900
O3G H3G 0.8400
C1H O1H 1.444(11)
C1H C2H 1.490(14)
C1H H1H1 0.9900
C1H H1H2 0.9900
C2H N1H 1.499(12)
C2H H2H1 0.9900
C2H H2H2 0.9900
C3H O2H 1.444(10)
C3H C4H 1.499(13)
C3H H3H1 0.9900
C3H H3H2 0.9900
C4H N1H 1.504(12)
C4H H4H1 0.9900
C4H H4H2 0.9900
C5H O3H 1.438(12)
C5H C6H 1.520(14)
C5H H5H1 0.9900
C5H H5H2 0.9900
C6H N1H 1.475(12)
C6H H6H1 0.9900
C6H H6H2 0.9900
O3H H3H 0.8400
Cl1 O2 1.403(9)
Cl1 O3 1.416(9)
Cl1 O1 1.425(9)
Cl1 O4 1.465(9)
Cl2 O5 1.353(10)
Cl2 O8 1.385(13)
Cl2 O7 1.430(12)
Cl2 O6 1.441(9)
N1 C1 1.178(12)
C1 C2 1.426(13)
C2 H2A 0.9800
C2 H2B 0.9800
C2 H2C 0.9800
N2 C3 1.204(13)
C3 C4 1.440(14)
C4 H4E 0.9800
C4 H4F 0.9800
C4 H4G 0.9800
N3 C5 1.183(14)
C5 C6 1.437(14)
C6 H6E 0.9800
C6 H6F 0.9800
C6 H6G 0.9800
N4 C7 1.186(14)
C7 C8 1.401(14)
C8 H8A 0.9800
C8 H8B 0.9800
C8 H8C 0.9800
N5 C9 1.182(14)
C9 C10 1.419(14)
C10 H10E 0.9800
C10 H10F 0.9800
C10 H10G 0.9800
Cl3 O11 1.42(2)
Cl3 O12 1.42(3)
Cl3 O10 1.420(18)
Cl3 O9 1.44(3)
N11 O31 1.20(3)
N11 O41 1.27(2)
N11 O21 1.31(9)
O1W H1W 0.8600
O1W H2W 0.8601
N6 C11 1.188(15)
C11 C12 1.428(16)
C12 H12E 0.9800
C12 H12F 0.9800
C12 H12G 0.9800
